data_7719206
loop_
_publ_author_name
'Dutta, Biswarup'
'Tarannum, Ibtesham'
'Jagli&#x10d;i&#x107;, Zvonko'
'Singh, Saurabh Kumar'
'Ray, Debashis'

_publ_section_title
;
 Varying anion coordination in new families of dinuclear
 Ni<sup>II</sup>Ln<sup>III</sup> complexes: zero-field slow relaxation of
 magnetization and theoretical validations.
;
_journal_issue 35
_journal_name_full 'Dalton transactions (Cambridge, England : 2003)'
_journal_page_first 13166
_journal_page_last 13183
_journal_paper_doi 10.1039/d4dt03529a
_journal_volume 54
_journal_year 2025
_chemical_formula_moiety 'C34 H36 Dy N2 Ni O11, Cl, 5(H2 O)'
_chemical_formula_sum 'C34 H46 Cl Dy N2 Ni O16'
_chemical_formula_weight 995.39
_space_group_crystal_system triclinic
_space_group_IT_number 2
_space_group_name_Hall '-P 1'
_space_group_name_H-M_alt 'P -1'
_atom_sites_solution_hydrogens mixed
_audit_creation_date 2024-08-11
_audit_creation_method
;
Olex2 1.2
(compiled 2018.05.29 svn.r3508 for OlexSys, GUI svn.r5506)
;
_audit_update_record
;
2024-09-11 deposited with the CCDC.	2025-07-25 downloaded from the CCDC.
;
_cell_angle_alpha 104.607(11)
_cell_angle_beta 92.649(12)
_cell_angle_gamma 100.102(14)
_cell_formula_units_Z 2
_cell_length_a 11.276(5)
_cell_length_b 13.046(6)
_cell_length_c 13.645(5)
_cell_measurement_reflns_used 9939
_cell_measurement_temperature 120(2)
_cell_measurement_theta_max 26.398
_cell_measurement_theta_min 2.209
_cell_volume 1903.6(14)
_computing_cell_refinement 'SAINT V8.38A (?, 2016)'
_computing_data_reduction 'SAINT V8.38A (?, 2016)'
_computing_molecular_graphics 'Olex2 (Dolomanov et al., 2009)'
_computing_publication_material 'Olex2 (Dolomanov et al., 2009)'
_computing_structure_refinement 'XL (Sheldrick, 2008)'
_computing_structure_solution 'SHELXT 2014/5 (Sheldrick, 2014)'
_diffrn_ambient_temperature 120.0
_diffrn_measured_fraction_theta_full 1.000
_diffrn_measured_fraction_theta_max 0.993
_diffrn_measurement_device_type 'CCD area detector'
_diffrn_measurement_method '\f and \w scans'
_diffrn_radiation_type MoK\a
_diffrn_radiation_wavelength 0.71073
_diffrn_reflns_av_R_equivalents 0.0951
_diffrn_reflns_av_unetI/netI 0.0521
_diffrn_reflns_Laue_measured_fraction_full 1.000
_diffrn_reflns_Laue_measured_fraction_max 0.993
_diffrn_reflns_limit_h_max 14
_diffrn_reflns_limit_h_min -14
_diffrn_reflns_limit_k_max 16
_diffrn_reflns_limit_k_min -16
_diffrn_reflns_limit_l_max 16
_diffrn_reflns_limit_l_min -17
_diffrn_reflns_number 59837
_diffrn_reflns_point_group_measured_fraction_full 1.000
_diffrn_reflns_point_group_measured_fraction_max 0.993
_diffrn_reflns_theta_full 25.242
_diffrn_reflns_theta_max 26.576
_diffrn_reflns_theta_min 1.843
_diffrn_source 'fine focus sealed tube'
_exptl_absorpt_coefficient_mu 2.587
_exptl_absorpt_correction_T_max 0.7454
_exptl_absorpt_correction_T_min 0.5108
_exptl_absorpt_correction_type multi-scan
_exptl_absorpt_process_details
;
SADABS-2016/2 (Bruker,2016/2) was used for absorption correction.
wR2(int) was 0.1178 before and 0.0893 after correction.
The Ratio of minimum to maximum transmission is 0.6853.
The \l/2 correction factor is Not present.
;
_exptl_crystal_colour green
_exptl_crystal_density_diffrn 1.736
_exptl_crystal_description needle
_exptl_crystal_F_000 1006
_refine_diff_density_max 0.844
_refine_diff_density_min -2.768
_refine_diff_density_rms 0.143
_refine_ls_extinction_method none
_refine_ls_goodness_of_fit_ref 1.047
_refine_ls_hydrogen_treatment mixed
_refine_ls_matrix_type full
_refine_ls_number_parameters 522
_refine_ls_number_reflns 7903
_refine_ls_number_restraints 6
_refine_ls_restrained_S_all 1.050
_refine_ls_R_factor_all 0.0446
_refine_ls_R_factor_gt 0.0364
_refine_ls_shift/su_max 0.001
_refine_ls_shift/su_mean 0.000
_refine_ls_structure_factor_coef Fsqd
_refine_ls_weighting_details 'w=1/[\s^2^(Fo^2^)+(0.0464P)^2^+2.6867P] where P=(Fo^2^+2Fc^2^)/3'
_refine_ls_weighting_scheme calc
_refine_ls_wR_factor_gt 0.0873
_refine_ls_wR_factor_ref 0.0924
_reflns_Friedel_coverage 0.000
_reflns_number_gt 6955
_reflns_number_total 7903
_reflns_threshold_expression 'I > 2\s(I)'
_cod_data_source_file d4dt03529a2.cif
_cod_data_source_block biswarup_0m_a_CCDC5
_cod_depositor_comments 'Adding full bibliography for 7719201--7719206.cif.'
_cod_original_cell_volume 1903.7(14)
_cod_database_code 7719206
_shelx_shelxl_version_number 2017/1
_shelx_space_group_comment
;
The symmetry employed for this shelxl refinement is uniquely defined
by the following loop, which should always be used as a source of
symmetry information in preference to the above space-group names.
They are only intended as comments.
;
_olex2_refinement_description
;
1. Fixed Uiso
 At 1.2 times of:
  All C(H) groups, All C(H,H) groups
 At 1.5 times of:
  All C(H,H,H) groups, All O(H) groups, All O(H,H) groups
2. Restrained distances
 O3-H3
 0.87 with sigma of 0.01
 O6-H6
 0.87 with sigma of 0.01
 C15-H3
 1.924176 with sigma of 0.02
 Ni1-H3
 2.774016 with sigma of 0.02
 C30-H6
 1.908509 with sigma of 0.02
 Ni1-H6
 2.786752 with sigma of 0.02
3.a Free rotating group:
 O2W(H2WA,H2WB), O4W(H4WA,H4WB), O3W(H3WA,H3WB), O5W(H5WA,H5WB), O6W(H6WA,H6WB)
3.b Rotating group:
 O1W(H1WA,H1WB)
3.c Secondary CH2 refined with riding coordinates:
 C30(H30A,H30B), C15(H15A,H15B)
3.d Aromatic/amide H refined with riding coordinates:
 C8(H8), C5(H5), C3(H3A), C23(H23), C4(H4), C18(H18), C20(H20), C13(H13),
 C19(H19), C25(H25), C10(H10), C11(H11), C12(H12), C28(H28), C26(H26), C27(H27)
3.e Idealised Me refined as rotating group:
 C34(H34A,H34B,H34C), C22(H22A,H22B,H22C), C32(H32A,H32B,H32C), C7(H7A,H7B,H7C)
;
_olex2_submission_special_instructions 'No special instructions were received'

loop_
_space_group_symop_operation_xyz
'x, y, z'
'-x, -y, -z'

loop_
_atom_site_label
_atom_site_type_symbol
_atom_site_fract_x
_atom_site_fract_y
_atom_site_fract_z
_atom_site_U_iso_or_equiv
_atom_site_adp_type
_atom_site_occupancy
_atom_site_site_symmetry_order
_atom_site_calc_flag
_atom_site_refinement_flags_posn
_atom_site_refinement_flags_adp
_atom_site_refinement_flags_occupancy
_atom_site_disorder_assembly
_atom_site_disorder_group
Dy1 Dy 0.25625(2) 0.33605(2) 0.72674(2) 0.00945(7) Uani 1 1 d . . . . .
Ni1 Ni 0.25686(4) 0.23758(4) 0.47186(3) 0.00822(11) Uani 1 1 d D . . . .
Cl1 Cl 0.22956(12) 0.75210(10) 1.06309(9) 0.0316(3) Uani 1 1 d . . . . .
O1 O 0.3253(2) 0.2115(2) 0.60185(19) 0.0094(5) Uani 1 1 d . . . . .
O4 O 0.1894(2) 0.3522(2) 0.57034(19) 0.0092(5) Uani 1 1 d . . . . .
O3 O 0.4015(2) 0.3597(2) 0.4639(2) 0.0114(5) Uani 1 1 d D . . . .
H3 H 0.432(2) 0.4138(18) 0.5180(16) 0.017 Uiso 1 1 d DR . . . .
O6 O 0.1090(2) 0.1102(2) 0.46554(19) 0.0107(5) Uani 1 1 d D . . . .
H6 H 0.078(2) 0.097(3) 0.5204(12) 0.016 Uiso 1 1 d DR . . . .
O8 O 0.0863(2) 0.1833(2) 0.6620(2) 0.0134(6) Uani 1 1 d . . . . .
O1W O 0.2497(3) 0.3942(2) 0.9018(2) 0.0196(6) Uani 1 1 d . . . . .
H1WA H 0.174010 0.387132 0.916780 0.029 Uiso 1 1 d GR . . . .
H1WB H 0.277895 0.464338 0.923096 0.029 Uiso 1 1 d GR . . . .
O5 O 0.2051(3) 0.5159(2) 0.7282(2) 0.0149(6) Uani 1 1 d . . . . .
O10 O 0.4246(2) 0.4437(2) 0.6670(2) 0.0141(6) Uani 1 1 d . . . . .
O2 O 0.3068(3) 0.1773(2) 0.7803(2) 0.0156(6) Uani 1 1 d . . . . .
O9 O 0.4632(3) 0.3948(2) 0.8041(2) 0.0192(6) Uani 1 1 d . . . . .
O7 O 0.0452(3) 0.3317(2) 0.7567(2) 0.0195(6) Uani 1 1 d . . . . .
O2W O 0.0684(3) 0.3469(3) 1.0123(3) 0.0324(8) Uani 1 1 d . . . . .
H2WA H -0.005299 0.326765 0.983233 0.049 Uiso 1 1 d G . . . .
H2WB H 0.070373 0.411102 1.051832 0.049 Uiso 1 1 d G . . . .
O4W O -0.1136(3) 0.4522(3) 0.8510(3) 0.0331(8) Uani 1 1 d . . . . .
H4WA H -0.062585 0.415447 0.819900 0.050 Uiso 1 1 d G . . . .
H4WB H -0.158057 0.407555 0.878591 0.050 Uiso 1 1 d G . . . .
N2 N 0.1597(3) 0.2734(3) 0.3606(2) 0.0100(6) Uani 1 1 d . . . . .
N1 N 0.3511(3) 0.1284(3) 0.3968(2) 0.0100(6) Uani 1 1 d . . . . .
O3W O 0.3967(3) 0.5756(3) 1.0097(3) 0.0309(8) Uani 1 1 d . . . . .
H3WA H 0.357360 0.628055 1.027712 0.046 Uiso 1 1 d G . . . .
H3WB H 0.447503 0.583549 1.062203 0.046 Uiso 1 1 d G . . . .
C34 C -0.1224(4) 0.1900(3) 0.6779(3) 0.0186(9) Uani 1 1 d . . . . .
H34A H -0.166253 0.243241 0.661912 0.028 Uiso 1 1 calc GR . . . .
H34B H -0.153031 0.169100 0.737499 0.028 Uiso 1 1 calc GR . . . .
H34C H -0.134538 0.126132 0.619644 0.028 Uiso 1 1 calc GR . . . .
C8 C 0.3677(3) 0.0444(3) 0.4253(3) 0.0114(8) Uani 1 1 d . . . . .
H8 H 0.399786 -0.009245 0.379377 0.014 Uiso 1 1 calc R . . . .
C6 C 0.3400(3) 0.0274(3) 0.5235(3) 0.0104(8) Uani 1 1 d . . . . .
C16 C 0.1781(3) 0.4450(3) 0.5514(3) 0.0095(7) Uani 1 1 d . . . . .
C2 C 0.3150(3) 0.0879(3) 0.7015(3) 0.0110(8) Uani 1 1 d . . . . .
O5W O 0.1910(4) 0.8707(4) 0.8853(3) 0.0483(11) Uani 1 1 d . . . . .
H5WA H 0.113592 0.869808 0.882683 0.072 Uiso 1 1 d G . . . .
H5WB H 0.210448 0.836847 0.929155 0.072 Uiso 1 1 d G . . . .
C31 C 0.4986(4) 0.4433(3) 0.7389(3) 0.0142(8) Uani 1 1 d . . . . .
C33 C 0.0090(4) 0.2380(3) 0.7000(3) 0.0140(8) Uani 1 1 d . . . . .
C1 C 0.3250(3) 0.1114(3) 0.6069(3) 0.0103(8) Uani 1 1 d . . . . .
C5 C 0.3423(3) -0.0760(3) 0.5365(3) 0.0124(8) Uani 1 1 d . . . . .
H5 H 0.354304 -0.132085 0.480342 0.015 Uiso 1 1 calc R . . . .
C3 C 0.3136(4) -0.0131(3) 0.7135(3) 0.0147(8) Uani 1 1 d . . . . .
H3A H 0.303503 -0.026542 0.778137 0.018 Uiso 1 1 calc R . . . .
O6W O 0.6019(4) 0.2059(4) 0.7242(4) 0.0569(12) Uani 1 1 d . . . . .
H6WA H 0.542963 0.239162 0.742979 0.085 Uiso 1 1 d G . . . .
H6WB H 0.650969 0.220692 0.779155 0.085 Uiso 1 1 d G . . . .
C30 C 0.0071(4) 0.0955(3) 0.3925(3) 0.0130(8) Uani 1 1 d D . . . .
H30A H -0.036752 0.155739 0.413169 0.016 Uiso 1 1 calc R . . . .
H30B H -0.049315 0.027271 0.389741 0.016 Uiso 1 1 calc R . . . .
C17 C 0.1844(3) 0.5361(3) 0.6339(3) 0.0120(8) Uani 1 1 d . . . . .
C15 C 0.5064(4) 0.3271(3) 0.4164(3) 0.0135(8) Uani 1 1 d D . . . .
H15A H 0.550849 0.294897 0.461431 0.016 Uiso 1 1 calc R . . . .
H15B H 0.561353 0.391464 0.407508 0.016 Uiso 1 1 calc R . . . .
C29 C 0.1209(3) 0.1853(3) 0.2731(3) 0.0119(8) Uani 1 1 d . . . . .
C9 C 0.3997(3) 0.1445(3) 0.3062(3) 0.0112(8) Uani 1 1 d . . . . .
C23 C 0.1348(3) 0.3664(3) 0.3638(3) 0.0125(8) Uani 1 1 d . . . . .
H23 H 0.099995 0.376365 0.302982 0.015 Uiso 1 1 calc R . . . .
C4 C 0.3272(4) -0.0968(3) 0.6301(3) 0.0146(8) Uani 1 1 d . . . . .
H4 H 0.326051 -0.167306 0.637773 0.017 Uiso 1 1 calc R . . . .
C21 C 0.1556(3) 0.4567(3) 0.4526(3) 0.0120(8) Uani 1 1 d . . . . .
C18 C 0.1721(4) 0.6352(3) 0.6216(3) 0.0144(8) Uani 1 1 d . . . . .
H18 H 0.178597 0.695490 0.678997 0.017 Uiso 1 1 calc R . . . .
C14 C 0.4702(4) 0.2466(3) 0.3148(3) 0.0132(8) Uani 1 1 d . . . . .
C20 C 0.1407(4) 0.5588(3) 0.4406(3) 0.0159(8) Uani 1 1 d . . . . .
H20 H 0.124084 0.566858 0.374391 0.019 Uiso 1 1 calc R . . . .
C24 C 0.0507(4) 0.0920(3) 0.2894(3) 0.0127(8) Uani 1 1 d . . . . .
C13 C 0.5194(4) 0.2670(4) 0.2283(3) 0.0183(9) Uani 1 1 d . . . . .
H13 H 0.566869 0.335918 0.232130 0.022 Uiso 1 1 calc R . . . .
C19 C 0.1500(4) 0.6460(3) 0.5237(3) 0.0175(9) Uani 1 1 d . . . . .
H19 H 0.141345 0.714100 0.514313 0.021 Uiso 1 1 calc R . . . .
C22 C 0.1745(4) 0.5929(3) 0.8149(3) 0.0195(9) Uani 1 1 d . . . . .
H22A H 0.090834 0.601288 0.802804 0.029 Uiso 1 1 calc GR . . . .
H22B H 0.229118 0.662725 0.824837 0.029 Uiso 1 1 calc GR . . . .
H22C H 0.182810 0.566899 0.875762 0.029 Uiso 1 1 calc GR . . . .
C32 C 0.6273(4) 0.5005(4) 0.7473(4) 0.0333(12) Uani 1 1 d . . . . .
H32A H 0.647530 0.553000 0.813894 0.050 Uiso 1 1 calc GR . . . .
H32B H 0.638021 0.538012 0.693538 0.050 Uiso 1 1 calc GR . . . .
H32C H 0.680744 0.447808 0.739808 0.050 Uiso 1 1 calc GR . . . .
C25 C 0.0204(4) 0.0008(3) 0.2093(3) 0.0167(9) Uani 1 1 d . . . . .
H25 H -0.029352 -0.061994 0.218838 0.020 Uiso 1 1 calc R . . . .
C10 C 0.3808(4) 0.0647(3) 0.2154(3) 0.0160(8) Uani 1 1 d . . . . .
H10 H 0.333437 -0.004394 0.211113 0.019 Uiso 1 1 calc R . . . .
C11 C 0.4320(4) 0.0869(4) 0.1303(3) 0.0211(9) Uani 1 1 d . . . . .
H11 H 0.420242 0.032505 0.067623 0.025 Uiso 1 1 calc R . . . .
C12 C 0.5000(4) 0.1878(4) 0.1369(3) 0.0231(10) Uani 1 1 d . . . . .
H12 H 0.533546 0.203021 0.078287 0.028 Uiso 1 1 calc R . . . .
C28 C 0.1568(4) 0.1869(4) 0.1781(3) 0.0174(9) Uani 1 1 d . . . . .
H28 H 0.200513 0.251393 0.166774 0.021 Uiso 1 1 calc R . . . .
C26 C 0.0614(4) -0.0005(4) 0.1150(3) 0.0203(9) Uani 1 1 d . . . . .
H26 H 0.043676 -0.065073 0.061270 0.024 Uiso 1 1 calc R . . . .
C27 C 0.1283(4) 0.0928(4) 0.0992(3) 0.0211(9) Uani 1 1 d . . . . .
H27 H 0.154894 0.092402 0.034104 0.025 Uiso 1 1 calc R . . . .
C7 C 0.3433(5) 0.1709(4) 0.8808(3) 0.0291(11) Uani 1 1 d . . . . .
H7A H 0.347074 0.241160 0.929626 0.044 Uiso 1 1 calc GR . . . .
H7B H 0.423251 0.151246 0.881602 0.044 Uiso 1 1 calc GR . . . .
H7C H 0.284463 0.116079 0.899638 0.044 Uiso 1 1 calc GR . . . .

loop_
_atom_site_aniso_label
_atom_site_aniso_U_11
_atom_site_aniso_U_22
_atom_site_aniso_U_33
_atom_site_aniso_U_23
_atom_site_aniso_U_13
_atom_site_aniso_U_12
Dy1 0.00989(10) 0.00943(10) 0.00846(10) 0.00201(7) 0.00138(7) 0.00074(7)
Ni1 0.0089(2) 0.0081(2) 0.0082(2) 0.00280(18) 0.00097(18) 0.00216(19)
Cl1 0.0437(7) 0.0300(6) 0.0230(6) 0.0060(5) 0.0073(5) 0.0126(6)
O1 0.0122(13) 0.0073(13) 0.0095(13) 0.0027(10) 0.0023(10) 0.0025(10)
O4 0.0108(13) 0.0093(13) 0.0087(12) 0.0036(10) 0.0012(10) 0.0027(11)
O3 0.0109(14) 0.0102(14) 0.0117(13) 0.0014(11) 0.0030(11) 0.0004(11)
O6 0.0102(13) 0.0132(14) 0.0083(13) 0.0040(11) -0.0001(10) -0.0005(11)
O8 0.0131(14) 0.0143(14) 0.0129(13) 0.0044(11) 0.0033(11) 0.0013(11)
O1W 0.0194(16) 0.0236(16) 0.0121(14) -0.0022(12) 0.0016(12) 0.0042(13)
O5 0.0217(15) 0.0112(14) 0.0118(13) 0.0007(11) 0.0032(11) 0.0065(12)
O10 0.0140(14) 0.0153(14) 0.0129(14) 0.0060(11) 0.0000(11) -0.0009(11)
O2 0.0233(16) 0.0167(15) 0.0087(13) 0.0065(11) 0.0006(11) 0.0051(12)
O9 0.0138(15) 0.0267(17) 0.0170(15) 0.0111(13) -0.0032(12) -0.0031(13)
O7 0.0122(15) 0.0187(16) 0.0214(15) -0.0041(13) 0.0051(12) -0.0006(12)
O2W 0.036(2) 0.037(2) 0.0294(19) 0.0104(16) 0.0147(16) 0.0152(17)
O4W 0.0246(19) 0.037(2) 0.041(2) 0.0096(17) 0.0092(16) 0.0134(16)
N2 0.0102(16) 0.0096(16) 0.0096(15) 0.0027(13) 0.0023(12) -0.0005(13)
N1 0.0082(16) 0.0120(16) 0.0108(15) 0.0045(13) 0.0011(12) 0.0025(13)
O3W 0.035(2) 0.0291(19) 0.0244(17) -0.0004(15) -0.0108(15) 0.0089(16)
C34 0.012(2) 0.019(2) 0.021(2) 0.0034(17) -0.0008(17) -0.0035(17)
C8 0.0081(18) 0.0116(19) 0.0115(18) -0.0002(15) 0.0001(14) -0.0007(15)
C6 0.0045(18) 0.0136(19) 0.0134(18) 0.0055(15) -0.0027(14) 0.0008(15)
C16 0.0042(17) 0.0124(19) 0.0132(18) 0.0045(15) 0.0030(14) 0.0031(14)
C2 0.0101(19) 0.0128(19) 0.0094(18) 0.0022(15) 0.0007(14) 0.0015(15)
O5W 0.051(3) 0.065(3) 0.052(3) 0.042(2) 0.024(2) 0.031(2)
C31 0.014(2) 0.013(2) 0.015(2) 0.0023(16) 0.0047(16) 0.0025(16)
C33 0.012(2) 0.020(2) 0.0135(19) 0.0088(17) 0.0035(15) 0.0036(16)
C1 0.0067(18) 0.0098(19) 0.0148(19) 0.0048(15) -0.0022(14) 0.0013(14)
C5 0.0078(18) 0.0103(19) 0.019(2) 0.0037(16) -0.0021(15) 0.0015(15)
C3 0.015(2) 0.016(2) 0.0141(19) 0.0081(16) -0.0003(16) 0.0013(16)
O6W 0.036(3) 0.059(3) 0.064(3) -0.009(2) -0.002(2) 0.017(2)
C30 0.0116(19) 0.014(2) 0.0136(19) 0.0032(16) -0.0006(15) 0.0040(16)
C17 0.0081(18) 0.014(2) 0.0140(19) 0.0045(16) 0.0007(15) 0.0003(15)
C15 0.0108(19) 0.012(2) 0.017(2) 0.0040(16) 0.0038(15) 0.0016(16)
C29 0.0120(19) 0.0130(19) 0.0107(18) 0.0026(15) -0.0013(15) 0.0041(16)
C9 0.0064(18) 0.014(2) 0.0136(19) 0.0041(15) 0.0008(14) 0.0025(15)
C23 0.0116(19) 0.016(2) 0.0122(18) 0.0079(16) 0.0029(15) 0.0024(16)
C4 0.0106(19) 0.014(2) 0.022(2) 0.0115(17) 0.0012(16) 0.0011(16)
C21 0.0072(18) 0.0116(19) 0.018(2) 0.0063(16) 0.0012(15) -0.0003(15)
C18 0.012(2) 0.0104(19) 0.020(2) 0.0024(16) 0.0045(16) 0.0013(15)
C14 0.0110(19) 0.018(2) 0.0135(19) 0.0063(16) 0.0022(15) 0.0072(16)
C20 0.017(2) 0.013(2) 0.021(2) 0.0094(17) 0.0028(17) 0.0034(16)
C24 0.012(2) 0.016(2) 0.0116(18) 0.0044(15) -0.0010(15) 0.0066(16)
C13 0.016(2) 0.020(2) 0.022(2) 0.0106(18) 0.0060(17) 0.0042(17)
C19 0.018(2) 0.011(2) 0.027(2) 0.0084(17) 0.0067(17) 0.0064(17)
C22 0.025(2) 0.019(2) 0.014(2) 0.0007(17) 0.0061(17) 0.0084(18)
C32 0.012(2) 0.045(3) 0.049(3) 0.029(3) 0.000(2) -0.002(2)
C25 0.021(2) 0.014(2) 0.014(2) 0.0027(16) -0.0066(16) 0.0031(17)
C10 0.015(2) 0.019(2) 0.0136(19) 0.0024(16) 0.0016(16) 0.0046(17)
C11 0.022(2) 0.029(2) 0.011(2) 0.0003(18) 0.0030(17) 0.0080(19)
C12 0.026(2) 0.033(3) 0.016(2) 0.0134(19) 0.0100(18) 0.011(2)
C28 0.016(2) 0.024(2) 0.0124(19) 0.0070(17) -0.0002(16) 0.0018(18)
C26 0.022(2) 0.024(2) 0.012(2) -0.0026(17) -0.0035(17) 0.0085(19)
C27 0.019(2) 0.032(3) 0.011(2) 0.0033(18) 0.0005(16) 0.0035(19)
C7 0.050(3) 0.029(3) 0.011(2) 0.0066(19) -0.002(2) 0.017(2)

loop_
_atom_type_symbol
_atom_type_description
_atom_type_scat_dispersion_real
_atom_type_scat_dispersion_imag
_atom_type_scat_source
C C 0.0033 0.0016 'International Tables Vol C Tables 4.2.6.8 and 6.1.1.4'
H H 0.0000 0.0000 'International Tables Vol C Tables 4.2.6.8 and 6.1.1.4'
Cl Cl 0.1484 0.1585 'International Tables Vol C Tables 4.2.6.8 and 6.1.1.4'
Dy Dy -0.1892 4.4098 'International Tables Vol C Tables 4.2.6.8 and 6.1.1.4'
N N 0.0061 0.0033 'International Tables Vol C Tables 4.2.6.8 and 6.1.1.4'
Ni Ni 0.3393 1.1124 'International Tables Vol C Tables 4.2.6.8 and 6.1.1.4'
O O 0.0106 0.0060 'International Tables Vol C Tables 4.2.6.8 and 6.1.1.4'

loop_
_geom_angle_atom_site_label_1
_geom_angle_atom_site_label_2
_geom_angle_atom_site_label_3
_geom_angle
_geom_angle_site_symmetry_1
_geom_angle_site_symmetry_3
_geom_angle_publ_flag
O1 Dy1 Ni1 35.78(6) . . ?
O1 Dy1 O8 73.19(10) . . ?
O1 Dy1 O1W 142.79(10) . . ?
O1 Dy1 O5 131.19(9) . . ?
O1 Dy1 O10 75.87(10) . . ?
O1 Dy1 O2 65.07(9) . . ?
O1 Dy1 O9 87.53(10) . . ?
O1 Dy1 O7 124.70(9) . . ?
O1 Dy1 C31 80.81(11) . . ?
O1 Dy1 C33 98.79(11) . . ?
O4 Dy1 Ni1 35.58(7) . . ?
O4 Dy1 O1 71.36(9) . . ?
O4 Dy1 O8 74.92(9) . . ?
O4 Dy1 O1W 145.68(10) . . ?
O4 Dy1 O5 65.19(9) . . ?
O4 Dy1 O10 72.74(9) . . ?
O4 Dy1 O2 131.05(9) . . ?
O4 Dy1 O9 125.11(9) . . ?
O4 Dy1 O7 82.60(10) . . ?
O4 Dy1 C31 99.01(10) . . ?
O4 Dy1 C33 75.84(10) . . ?
O8 Dy1 Ni1 70.03(6) . . ?
O8 Dy1 O5 113.84(10) . . ?
O8 Dy1 O2 72.17(10) . . ?
O8 Dy1 C31 153.91(10) . . ?
O8 Dy1 C33 26.69(11) . . ?
O1W Dy1 Ni1 176.79(8) . . ?
O1W Dy1 O8 107.02(10) . . ?
O1W Dy1 O5 83.86(10) . . ?
O1W Dy1 O10 112.21(10) . . ?
O1W Dy1 O2 79.37(10) . . ?
O1W Dy1 O9 72.32(10) . . ?
O1W Dy1 O7 73.07(10) . . ?
O1W Dy1 C31 92.31(11) . . ?
O1W Dy1 C33 91.20(11) . . ?
O5 Dy1 Ni1 98.44(6) . . ?
O5 Dy1 C31 84.94(11) . . ?
O5 Dy1 C33 91.37(11) . . ?
O10 Dy1 Ni1 70.76(7) . . ?
O10 Dy1 O8 140.77(9) . . ?
O10 Dy1 O5 71.07(10) . . ?
O10 Dy1 O2 114.98(10) . . ?
O10 Dy1 C31 26.49(10) . . ?
O10 Dy1 C33 148.18(10) . . ?
O2 Dy1 Ni1 98.34(7) . . ?
O2 Dy1 O5 163.22(9) . . ?
O2 Dy1 C31 95.13(11) . . ?
O2 Dy1 C33 89.53(11) . . ?
O9 Dy1 Ni1 109.35(7) . . ?
O9 Dy1 O8 146.44(10) . . ?
O9 Dy1 O5 99.57(10) . . ?
O9 Dy1 O10 52.86(9) . . ?
O9 Dy1 O2 74.85(10) . . ?
O9 Dy1 O7 144.89(10) . . ?
O9 Dy1 C31 26.37(10) . . ?
O9 Dy1 C33 158.93(10) . . ?
O7 Dy1 Ni1 105.51(7) . . ?
O7 Dy1 O8 52.94(10) . . ?
O7 Dy1 O5 70.89(10) . . ?
O7 Dy1 O10 140.66(10) . . ?
O7 Dy1 O2 104.34(10) . . ?
O7 Dy1 C31 152.68(11) . . ?
O7 Dy1 C33 26.35(11) . . ?
C31 Dy1 Ni1 90.12(8) . . ?
C31 Dy1 C33 174.61(11) . . ?
C33 Dy1 Ni1 86.53(8) . . ?
O1 Ni1 Dy1 41.59(8) . . ?
O1 Ni1 O3 95.99(11) . . ?
O1 Ni1 O6 88.30(10) . . ?
O4 Ni1 Dy1 41.42(7) . . ?
O4 Ni1 O1 83.00(11) . . ?
O4 Ni1 O3 87.64(11) . . ?
O4 Ni1 O6 95.62(11) . . ?
O4 Ni1 N2 86.23(12) . . ?
O4 Ni1 N1 168.29(12) . . ?
O3 Ni1 Dy1 92.66(8) . . ?
O3 Ni1 O6 174.91(10) . . ?
O6 Ni1 Dy1 92.36(7) . . ?
N2 Ni1 Dy1 127.34(10) . . ?
N2 Ni1 O1 167.60(12) . . ?
N2 Ni1 O3 89.67(12) . . ?
N2 Ni1 O6 86.65(11) . . ?
N1 Ni1 Dy1 128.02(9) . . ?
N1 Ni1 O1 86.62(12) . . ?
N1 Ni1 O3 88.07(12) . . ?
N1 Ni1 O6 89.46(12) . . ?
N1 Ni1 N2 104.63(13) . . ?
Ni1 O1 Dy1 102.64(11) . . ?
C1 O1 Dy1 122.5(2) . . ?
C1 O1 Ni1 119.6(2) . . ?
Ni1 O4 Dy1 103.00(11) . . ?
C16 O4 Dy1 124.1(2) . . ?
C16 O4 Ni1 122.5(2) . . ?
Ni1 O3 H3 121.8(16) . . ?
C15 O3 Ni1 117.7(2) . . ?
C15 O3 H3 104.5(15) . . ?
Ni1 O6 H6 122.9(16) . . ?
C30 O6 Ni1 117.9(2) . . ?
C30 O6 H6 105.7(15) . . ?
C33 O8 Dy1 92.9(2) . . ?
Dy1 O1W H1WA 110.1 . . ?
Dy1 O1W H1WB 109.7 . . ?
H1WA O1W H1WB 103.9 . . ?
C17 O5 Dy1 116.8(2) . . ?
C17 O5 C22 115.9(3) . . ?
C22 O5 Dy1 126.4(2) . . ?
C31 O10 Dy1 93.1(2) . . ?
C2 O2 Dy1 115.7(2) . . ?
C2 O2 C7 115.3(3) . . ?
C7 O2 Dy1 128.5(3) . . ?
C31 O9 Dy1 94.6(2) . . ?
C33 O7 Dy1 94.6(2) . . ?
H2WA O2W H2WB 104.5 . . ?
H4WA O4W H4WB 104.5 . . ?
C29 N2 Ni1 114.2(2) . . ?
C23 N2 Ni1 125.3(3) . . ?
C23 N2 C29 120.5(3) . . ?
C8 N1 Ni1 123.9(3) . . ?
C8 N1 C9 118.3(3) . . ?
C9 N1 Ni1 117.8(2) . . ?
H3WA O3W H3WB 104.5 . . ?
H34A C34 H34B 109.5 . . ?
H34A C34 H34C 109.5 . . ?
H34B C34 H34C 109.5 . . ?
C33 C34 H34A 109.5 . . ?
C33 C34 H34B 109.5 . . ?
C33 C34 H34C 109.5 . . ?
N1 C8 H8 118.1 . . ?
N1 C8 C6 123.7(4) . . ?
C6 C8 H8 118.1 . . ?
C1 C6 C8 122.8(3) . . ?
C1 C6 C5 119.9(3) . . ?
C5 C6 C8 116.9(4) . . ?
O4 C16 C17 118.6(3) . . ?
O4 C16 C21 123.5(3) . . ?
C17 C16 C21 117.8(3) . . ?
O2 C2 C1 113.3(3) . . ?
C3 C2 O2 124.2(3) . . ?
C3 C2 C1 122.6(4) . . ?
H5WA O5W H5WB 109.5 . . ?
O10 C31 Dy1 60.4(2) . . ?
O10 C31 C32 120.5(4) . . ?
O9 C31 Dy1 59.0(2) . . ?
O9 C31 O10 119.4(4) . . ?
O9 C31 C32 120.1(4) . . ?
C32 C31 Dy1 179.0(3) . . ?
O8 C33 Dy1 60.4(2) . . ?
O8 C33 C34 119.8(4) . . ?
O7 C33 Dy1 59.0(2) . . ?
O7 C33 O8 119.1(4) . . ?
O7 C33 C34 121.1(4) . . ?
C34 C33 Dy1 175.0(3) . . ?
O1 C1 C6 123.7(3) . . ?
O1 C1 C2 118.8(3) . . ?
C2 C1 C6 117.5(3) . . ?
C6 C5 H5 119.6 . . ?
C4 C5 C6 120.7(4) . . ?
C4 C5 H5 119.6 . . ?
C2 C3 H3A 120.1 . . ?
C2 C3 C4 119.7(4) . . ?
C4 C3 H3A 120.1 . . ?
H6WA O6W H6WB 104.5 . . ?
O6 C30 H30A 109.8 . . ?
O6 C30 H30B 109.8 . . ?
O6 C30 C24 109.5(3) . . ?
H30A C30 H30B 108.2 . . ?
C24 C30 H30A 109.8 . . ?
C24 C30 H30B 109.8 . . ?
O5 C17 C16 113.5(3) . . ?
C18 C17 O5 123.9(4) . . ?
C18 C17 C16 122.6(4) . . ?
O3 C15 H15A 109.4 . . ?
O3 C15 H15B 109.4 . . ?
O3 C15 C14 111.3(3) . . ?
H15A C15 H15B 108.0 . . ?
C14 C15 H15A 109.4 . . ?
C14 C15 H15B 109.4 . . ?
C24 C29 N2 116.3(3) . . ?
C28 C29 N2 122.6(4) . . ?
C28 C29 C24 120.9(4) . . ?
C14 C9 N1 115.7(3) . . ?
C10 C9 N1 122.7(3) . . ?
C10 C9 C14 121.6(4) . . ?
N2 C23 H23 117.5 . . ?
N2 C23 C21 124.9(4) . . ?
C21 C23 H23 117.5 . . ?
C5 C4 C3 119.5(4) . . ?
C5 C4 H4 120.2 . . ?
C3 C4 H4 120.2 . . ?
C16 C21 C23 122.3(3) . . ?
C16 C21 C20 119.2(4) . . ?
C20 C21 C23 118.2(3) . . ?
C17 C18 H18 120.4 . . ?
C17 C18 C19 119.1(4) . . ?
C19 C18 H18 120.4 . . ?
C9 C14 C15 121.4(3) . . ?
C13 C14 C15 120.0(4) . . ?
C13 C14 C9 118.1(4) . . ?
C21 C20 H20 119.6 . . ?
C19 C20 C21 120.8(4) . . ?
C19 C20 H20 119.6 . . ?
C29 C24 C30 119.3(4) . . ?
C25 C24 C30 121.9(4) . . ?
C25 C24 C29 118.8(4) . . ?
C14 C13 H13 119.7 . . ?
C12 C13 C14 120.7(4) . . ?
C12 C13 H13 119.7 . . ?
C18 C19 H19 119.8 . . ?
C20 C19 C18 120.4(4) . . ?
C20 C19 H19 119.8 . . ?
O5 C22 H22A 109.5 . . ?
O5 C22 H22B 109.5 . . ?
O5 C22 H22C 109.5 . . ?
H22A C22 H22B 109.5 . . ?
H22A C22 H22C 109.5 . . ?
H22B C22 H22C 109.5 . . ?
C31 C32 H32A 109.5 . . ?
C31 C32 H32B 109.5 . . ?
C31 C32 H32C 109.5 . . ?
H32A C32 H32B 109.5 . . ?
H32A C32 H32C 109.5 . . ?
H32B C32 H32C 109.5 . . ?
C24 C25 H25 119.6 . . ?
C24 C25 C26 120.9(4) . . ?
C26 C25 H25 119.6 . . ?
C9 C10 H10 120.4 . . ?
C9 C10 C11 119.1(4) . . ?
C11 C10 H10 120.4 . . ?
C10 C11 H11 119.9 . . ?
C12 C11 C10 120.1(4) . . ?
C12 C11 H11 119.9 . . ?
C13 C12 H12 119.8 . . ?
C11 C12 C13 120.4(4) . . ?
C11 C12 H12 119.8 . . ?
C29 C28 H28 120.4 . . ?
C29 C28 C27 119.1(4) . . ?
C27 C28 H28 120.4 . . ?
C25 C26 H26 120.1 . . ?
C25 C26 C27 119.7(4) . . ?
C27 C26 H26 120.1 . . ?
C28 C27 H27 119.8 . . ?
C26 C27 C28 120.4(4) . . ?
C26 C27 H27 119.8 . . ?
O2 C7 H7A 109.5 . . ?
O2 C7 H7B 109.5 . . ?
O2 C7 H7C 109.5 . . ?
H7A C7 H7B 109.5 . . ?
H7A C7 H7C 109.5 . . ?
H7B C7 H7C 109.5 . . ?

loop_
_geom_bond_atom_site_label_1
_geom_bond_atom_site_label_2
_geom_bond_distance
_geom_bond_site_symmetry_2
_geom_bond_publ_flag
Dy1 Ni1 3.3907(14) . ?
Dy1 O1 2.306(3) . ?
Dy1 O4 2.302(3) . ?
Dy1 O8 2.458(3) . ?
Dy1 O1W 2.326(3) . ?
Dy1 O5 2.509(3) . ?
Dy1 O10 2.455(3) . ?
Dy1 O2 2.507(3) . ?
Dy1 O9 2.426(3) . ?
Dy1 O7 2.427(3) . ?
Dy1 C31 2.820(4) . ?
Dy1 C33 2.822(4) . ?
Ni1 O1 2.031(3) . ?
Ni1 O4 2.025(3) . ?
Ni1 O3 2.098(3) . ?
Ni1 O6 2.120(3) . ?
Ni1 N2 2.027(3) . ?
Ni1 N1 2.025(3) . ?
O1 C1 1.325(4) . ?
O4 C16 1.327(4) . ?
O3 H3 0.889(10) . ?
O3 C15 1.451(5) . ?
O6 H6 0.882(9) . ?
O6 C30 1.438(4) . ?
O8 C33 1.269(5) . ?
O1W H1WA 0.8816 . ?
O1W H1WB 0.8815 . ?
O5 C17 1.394(5) . ?
O5 C22 1.444(5) . ?
O10 C31 1.260(5) . ?
O2 C2 1.393(5) . ?
O2 C7 1.441(5) . ?
O9 C31 1.257(5) . ?
O7 C33 1.257(5) . ?
O2W H2WA 0.8697 . ?
O2W H2WB 0.8702 . ?
O4W H4WA 0.8703 . ?
O4W H4WB 0.8700 . ?
N2 C29 1.421(5) . ?
N2 C23 1.283(5) . ?
N1 C8 1.291(5) . ?
N1 C9 1.424(5) . ?
O3W H3WA 0.8701 . ?
O3W H3WB 0.8700 . ?
C34 H34A 0.9800 . ?
C34 H34B 0.9800 . ?
C34 H34C 0.9800 . ?
C34 C33 1.489(5) . ?
C8 H8 0.9500 . ?
C8 C6 1.452(5) . ?
C6 C1 1.407(6) . ?
C6 C5 1.408(5) . ?
C16 C17 1.404(5) . ?
C16 C21 1.410(5) . ?
C2 C1 1.404(5) . ?
C2 C3 1.366(5) . ?
O5W H5WA 0.8700 . ?
O5W H5WB 0.8701 . ?
C31 C32 1.496(6) . ?
C5 H5 0.9500 . ?
C5 C4 1.383(5) . ?
C3 H3A 0.9500 . ?
C3 C4 1.398(6) . ?
O6W H6WA 0.8700 . ?
O6W H6WB 0.8697 . ?
C30 H30A 0.9900 . ?
C30 H30B 0.9900 . ?
C30 C24 1.504(5) . ?
C17 C18 1.374(5) . ?
C15 H15A 0.9900 . ?
C15 H15B 0.9900 . ?
C15 C14 1.502(5) . ?
C29 C24 1.405(5) . ?
C29 C28 1.379(5) . ?
C9 C14 1.399(5) . ?
C9 C10 1.383(6) . ?
C23 H23 0.9500 . ?
C23 C21 1.438(6) . ?
C4 H4 0.9500 . ?
C21 C20 1.419(5) . ?
C18 H18 0.9500 . ?
C18 C19 1.394(6) . ?
C14 C13 1.393(5) . ?
C20 H20 0.9500 . ?
C20 C19 1.373(6) . ?
C24 C25 1.376(6) . ?
C13 H13 0.9500 . ?
C13 C12 1.385(6) . ?
C19 H19 0.9500 . ?
C22 H22A 0.9800 . ?
C22 H22B 0.9800 . ?
C22 H22C 0.9800 . ?
C32 H32A 0.9800 . ?
C32 H32B 0.9800 . ?
C32 H32C 0.9800 . ?
C25 H25 0.9500 . ?
C25 C26 1.385(6) . ?
C10 H10 0.9500 . ?
C10 C11 1.392(6) . ?
C11 H11 0.9500 . ?
C11 C12 1.382(6) . ?
C12 H12 0.9500 . ?
C28 H28 0.9500 . ?
C28 C27 1.390(6) . ?
C26 H26 0.9500 . ?
C26 C27 1.386(6) . ?
C27 H27 0.9500 . ?
C7 H7A 0.9800 . ?
C7 H7B 0.9800 . ?
C7 H7C 0.9800 . ?
